data_1516964
loop_
_publ_author_name
'Atuchin, V. V.'
'Aleksandrovsky, A. S.'
'Chimitova, O. D.'
'Gavrilova, T. A.'
'Krylov, A. S.'
'Molokeev, M. S.'
'Oreshonkov, A. S.'
'Bazarov, B. G.'
'Bazarova, J. G.'

_publ_section_title
;
 Synthesis and Spectroscopic Properties of Monoclinic \a-Eu2(MoO4)3
;
_journal_issue 28
_journal_name_full 'The Journal of Physical Chemistry C'
_journal_page_first 15404
_journal_paper_doi 10.1021/jp5040739
_journal_volume 118
_journal_year 2014
_chemical_formula_moiety 'Eu2 Mo3 O12'
_chemical_formula_sum 'Eu2 Mo3 O12'
_chemical_formula_weight 783.7441
_space_group_IT_number 15
_symmetry_cell_setting monoclinic
_symmetry_space_group_name_Hall '-C 2yc'
_symmetry_space_group_name_H-M 'C 1 2/c 1'
_cell_angle_alpha 90
_cell_angle_beta 109.2777(10)
_cell_angle_gamma 90
_cell_formula_units_Z 4
_cell_length_a 7.55755(12)
_cell_length_b 11.47093(16)
_cell_length_c 11.51584(18)
_cell_measurement_temperature 300
_cell_volume 942.36(3)
_diffrn_ambient_temperature 300
_diffrn_measurement_device_type
;
D8 ADVANCE Bruker
;
_diffrn_radiation_monochromator none
_diffrn_radiation_probe x-ray
_diffrn_radiation_type
;
 Cu K\a~1~~2~
;
_exptl_absorpt_coefficient_mu 126.257
_exptl_crystal_density_diffrn 5.524189
_pd_char_colour
;
colourless
;
_pd_meas_2theta_range_inc 0.0160352
_pd_meas_2theta_range_max 139.615504
_pd_meas_2theta_range_min 5
_pd_meas_scan_method step
_pd_proc_ls_pref_orient_corr
;
no correction
;
_pd_proc_ls_profile_function PearsonVII
_pd_proc_ls_prof_R_factor 2.671
_pd_proc_ls_prof_wR_expected 2.896
_pd_proc_ls_prof_wR_factor 3.388
_pd_proc_number_of_points 8395
_pd_spec_mount_mode reflection
_refine_ls_goodness_of_fit_all 1.369
_refine_ls_goodness_of_fit_ref 1.170
_refine_ls_R_I_factor 0.842
_refine_ls_shift/su_max 0.01000
_cod_data_source_file jp5040739_si_001.cif
_cod_data_source_block a
_cod_depositor_comments 'Adding full bibliography for 1516964.cif.'
_cod_original_cell_volume 942.356(25)
_cod_original_sg_symbol_Hall
;
-C 2yc
;
_cod_original_sg_symbol_H-M C2/c
_cod_original_formula_sum
;
Eu2 Mo3 O12
;
_cod_database_code 1516964

loop_
_symmetry_equiv_pos_as_xyz
'x, y, z'
'-x, -y, -z'
'-x, y, -z+1/2'
'-x+1/2, -y+1/2, -z'
'-x+1/2, y+1/2, -z+1/2'
'x, -y, z+1/2'
'x+1/2, -y+1/2, z+1/2'
'x+1/2, y+1/2, z'

loop_
_atom_site_label
_atom_site_type_symbol
_atom_site_fract_x
_atom_site_fract_y
_atom_site_fract_z
_atom_site_occupancy
_atom_site_B_iso_or_equiv
Eu Eu 0.33336(70) 0.37578(34) 0.40910(23) 1 1.65(10)
Mo1 Mo 0 0.12585(60) 0.25 1 0.70(14)
Mo2 Mo 0.14843(69) 0.38765(32) 0.05941(22) 1 1.25(12)
O1 O 0.1599(32) 0.0419(13) 0.2167(21) 1 1.35(20)
O2 O 0.1385(36) 0.2112(16) 0.3926(16) 1 1.35(20)
O3 O 0.2544(31) 0.3196(13) 0.1964(14) 1 1.35(20)
O4 O 0.3615(33) 0.4544(14) 0.0445(20) 1 1.35(20)
O5 O 0.0458(40) 0.4659(16) 0.3979(15) 1 1.35(20)
O6 O 0.4588(31) 0.2123(14) 0.0617(23) 1 1.35(20)

loop_
_diffrn_radiation_wavelength
_diffrn_radiation_wavelength_wt
1.5406 1.0000
1.5443 0.5000

loop_
_geom_angle_atom_site_label_1
_geom_angle_atom_site_label_2
_geom_angle_atom_site_label_3
_geom_angle
_geom_angle_site_symmetry_1
_geom_angle_site_symmetry_3
O1 Eu O2 136.2(18) 5_555 1_555
O1 Eu O2 151.2(30) 5_555 4_556
O1 Eu O3 69.32(87) 5_555 1_555
O1 Eu O4 67.74(89) 5_555 3_655
O1 Eu O4 74.91(76) 5_555 6_565
O1 Eu O5 79.81(68) 5_555 1_555
O1 Eu O6 124.1(12) 5_555 3_655
O2 Eu O2 66.88(96) 1_555 4_556
O2 Eu O3 76.47(70) 1_555 1_555
O2 Eu O4 149.1(28) 1_555 3_655
O2 Eu O4 127.2(14) 1_555 6_565
O2 Eu O5 78.95(82) 1_555 1_555
O2 Eu O6 75.43(75) 1_555 3_655
O2 Eu O3 139.4(18) 4_556 1_555
O2 Eu O4 99.64(75) 4_556 3_655
O2 Eu O4 76.56(76) 4_556 6_565
O2 Eu O5 91.39(65) 4_556 1_555
O2 Eu O6 72.41(89) 4_556 3_655
O3 Eu O4 103.13(76) 1_555 3_655
O3 Eu O4 142.8(21) 1_555 6_565
O3 Eu O5 98.42(64) 1_555 1_555
O3 Eu O6 82.3(74) 1_555 3_655
O4 Eu O4 71.42(82) 3_655 6_565
O4 Eu O5 130.8(17) 3_655 1_555
O4 Eu O6 73.86(72) 3_655 3_655
O4 Eu O5 64.9(11) 6_565 1_555
O4 Eu O6 127.9(14) 6_565 3_655
O5 Eu O6 153.5(36) 1_555 3_655
O1 Mo1 O1 110.3(10) 1_555 3_555
O1 Mo1 O2 105.1(10) 1_555 1_555
O1 Mo1 O2 109.2(11) 1_555 3_555
O2 Mo1 O2 118.1(12) 1_555 3_555
O3 Mo2 O4 96.81(91) 1_555 1_555
O3 Mo2 O5 98.3(10) 1_555 3_555
O3 Mo2 O6 112.5(12) 1_555 4_555
O4 Mo2 O5 126.6(17) 1_555 3_555
O4 Mo2 O5 73.13(97) 1_555 6_564
O4 Mo2 O6 112.4(11) 1_555 4_555
O5 Mo2 O5 78.18(85) 3_555 6_564
O5 Mo2 O6 108.25(99) 3_555 4_555
O5 Mo2 O6 84.15(82) 6_564 4_555

loop_
_geom_bond_atom_site_label_1
_geom_bond_atom_site_label_2
_geom_bond_distance
_geom_bond_site_symmetry_2
Eu O1 2.404(18) 5_555
Eu O2 2.363(20) .
Eu O2 2.436(18) 4_556
Eu O3 2.410(15) .
Eu O4 2.367(18) 3_655
Eu O4 2.460(19) 6_565
Eu O5 2.371(24) .
Eu O6 2.398(16) 3_655
Mo1 O1 1.685(17) .
Mo1 O2 1.902(18) .
Mo2 O3 1.704(15) .
Mo2 O4 1.842(18) .
Mo2 O5 1.918(23) 3_555
Mo2 O6 1.780(22) 4_555
